data_7703146
loop_
_publ_author_name
'Eliseeva, Anastasiya A.'
'Ivanov, Daniil M.'
'Novikov, Alexander S.'
'Rozhkov, Anton V.'
'Kornyakov, Ilya V.'
'Dubovtsev, Alexey Yu'
'Kukushkin, Vadim Yu'

_publ_section_title
;
 Hexaiododiplatinate(ii) as a useful supramolecular synthon for halogen
 bond involving crystal engineering.
;
_journal_issue 2
_journal_name_full 'Dalton transactions (Cambridge, England : 2003)'
_journal_page_first 356
_journal_page_last 367
_journal_paper_doi 10.1039/c9dt04221k
_journal_volume 49
_journal_year 2020
_chemical_formula_moiety 'I3 Pt, C24 H20 P'
_chemical_formula_sum 'C24 H20 I3 P Pt'
_chemical_formula_weight 915.16
_space_group_crystal_system monoclinic
_space_group_IT_number 14
_space_group_name_Hall '-P 2yn'
_space_group_name_H-M_alt 'P 1 21/n 1'
_atom_sites_solution_hydrogens geom
_atom_sites_solution_primary dual
_audit_creation_date 2019-05-24
_audit_creation_method
;
Olex2 1.2
(compiled 2018.05.29 svn.r3508 for OlexSys, GUI svn.r5506)
;
_audit_update_record
;
2019-08-05 deposited with the CCDC.	2019-12-03 downloaded from the CCDC.
;
_cell_angle_alpha 90
_cell_angle_beta 106.717(2)
_cell_angle_gamma 90
_cell_formula_units_Z 4
_cell_length_a 12.8781(2)
_cell_length_b 14.4085(2)
_cell_length_c 13.9717(3)
_cell_measurement_reflns_used 11967
_cell_measurement_temperature 100(2)
_cell_measurement_theta_max 30.9030
_cell_measurement_theta_min 3.2070
_cell_volume 2482.94(8)
_computing_cell_refinement
;
CrysAlisPro, Agilent Technologies,
Version 1.171.36.32 (release 02-08-2013 CrysAlis171 .NET)
(compiled Aug  2 2013,16:46:58)
;
_computing_data_collection
;
CrysAlisPro, Agilent Technologies,
Version 1.171.36.32 (release 02-08-2013 CrysAlis171 .NET)
(compiled Aug  2 2013,16:46:58)
;
_computing_data_reduction
;
CrysAlisPro, Agilent Technologies,
Version 1.171.36.32 (release 02-08-2013 CrysAlis171 .NET)
(compiled Aug  2 2013,16:46:58)
;
_computing_molecular_graphics 'Olex2 (Dolomanov et al., 2009)'
_computing_publication_material 'Olex2 (Dolomanov et al., 2009)'
_computing_structure_refinement 'ShelXL (Sheldrick, 2015)'
_computing_structure_solution 'ShelXT (Sheldrick, 2015)'
_diffrn_ambient_temperature 100(2)
_diffrn_detector_area_resol_mean 8.1048
_diffrn_measured_fraction_theta_full 0.998
_diffrn_measured_fraction_theta_max 0.904
_diffrn_measurement_details
;
#__ type_ start__ end____ width___ exp.time_
  1 omega  -91.00  -62.00   1.0000   60.0000
omega____ theta____ kappa____ phi______ frames
    -      -23.2058 -178.0000   90.0000 29

#__ type_ start__ end____ width___ exp.time_
  2 omega  -91.00   -6.00   1.0000   60.0000
omega____ theta____ kappa____ phi______ frames
    -      -23.2058  -38.0000   60.0000 85

#__ type_ start__ end____ width___ exp.time_
  3 omega  -40.00   91.00   1.0000   60.0000
omega____ theta____ kappa____ phi______ frames
    -       24.2996    0.0000  -90.0000 131

#__ type_ start__ end____ width___ exp.time_
  4 omega  -11.00   15.00   1.0000   60.0000
omega____ theta____ kappa____ phi______ frames
    -      -23.2058   57.0000  120.0000 26

#__ type_ start__ end____ width___ exp.time_
  5 omega  -34.00   34.00   1.0000   60.0000
omega____ theta____ kappa____ phi______ frames
    -       24.2996  -57.0000  150.0000 68

#__ type_ start__ end____ width___ exp.time_
  6 omega  -15.00   60.00   1.0000   60.0000
omega____ theta____ kappa____ phi______ frames
    -       24.2996   19.0000    0.0000 75
;
_diffrn_measurement_device_type 'Xcalibur, Eos'
_diffrn_measurement_method '\w scans'
_diffrn_orient_matrix_UB_11 -0.0188602000
_diffrn_orient_matrix_UB_12 0.0370603000
_diffrn_orient_matrix_UB_13 0.0239501000
_diffrn_orient_matrix_UB_21 0.0225653000
_diffrn_orient_matrix_UB_22 -0.0217269000
_diffrn_orient_matrix_UB_23 0.0469653000
_diffrn_orient_matrix_UB_31 0.0494059000
_diffrn_orient_matrix_UB_32 0.0240636000
_diffrn_orient_matrix_UB_33 0.0053950000
_diffrn_radiation_monochromator graphite
_diffrn_radiation_type MoK\a
_diffrn_radiation_wavelength 0.71073
_diffrn_reflns_av_R_equivalents 0.0275
_diffrn_reflns_av_unetI/netI 0.0277
_diffrn_reflns_Laue_measured_fraction_full 0.998
_diffrn_reflns_Laue_measured_fraction_max 0.904
_diffrn_reflns_limit_h_max 18
_diffrn_reflns_limit_h_min -18
_diffrn_reflns_limit_k_max 21
_diffrn_reflns_limit_k_min -20
_diffrn_reflns_limit_l_max 19
_diffrn_reflns_limit_l_min -19
_diffrn_reflns_number 23588
_diffrn_reflns_point_group_measured_fraction_full 0.998
_diffrn_reflns_point_group_measured_fraction_max 0.904
_diffrn_reflns_theta_full 25.242
_diffrn_reflns_theta_max 31.389
_diffrn_reflns_theta_min 2.548
_diffrn_source 'Enhance (Mo) X-ray Source'
_exptl_absorpt_coefficient_mu 9.455
_exptl_absorpt_correction_T_max 1.00000
_exptl_absorpt_correction_T_min 0.84439
_exptl_absorpt_correction_type multi-scan
_exptl_absorpt_process_details
;
CrysAlisPro, Agilent Technologies,
Version 1.171.36.32 (release 02-08-2013 CrysAlis171 .NET)
(compiled Aug  2 2013,16:46:58)
Empirical absorption correction using spherical harmonics,
 implemented in SCALE3 ABSPACK scaling algorithm.
;
_exptl_crystal_colour green
_exptl_crystal_density_diffrn 2.448
_exptl_crystal_description prism
_exptl_crystal_F_000 1664
_exptl_crystal_size_max 0.18
_exptl_crystal_size_mid 0.14
_exptl_crystal_size_min 0.08
_refine_diff_density_max 0.571
_refine_diff_density_min -0.923
_refine_diff_density_rms 0.130
_refine_ls_extinction_method none
_refine_ls_goodness_of_fit_ref 1.072
_refine_ls_hydrogen_treatment constr
_refine_ls_matrix_type full
_refine_ls_number_parameters 262
_refine_ls_number_reflns 7399
_refine_ls_number_restraints 0
_refine_ls_restrained_S_all 1.072
_refine_ls_R_factor_all 0.0256
_refine_ls_R_factor_gt 0.0207
_refine_ls_shift/su_max 0.002
_refine_ls_shift/su_mean 0.000
_refine_ls_structure_factor_coef Fsqd
_refine_ls_weighting_details 'w=1/[\s^2^(Fo^2^)+(0.0107P)^2^+1.6399P] where P=(Fo^2^+2Fc^2^)/3'
_refine_ls_weighting_scheme calc
_refine_ls_wR_factor_gt 0.0405
_refine_ls_wR_factor_ref 0.0417
_reflns_Friedel_coverage 0.000
_reflns_number_gt 6647
_reflns_number_total 7399
_reflns_threshold_expression 'I > 2\s(I)'
_cod_data_source_file c9dt04221k2.cif
_cod_data_source_block 8310-9382-eaa08
_cod_database_code 7703146
_shelx_shelxl_version_number 2014/7
_chemical_oxdiff_formula 'C48 H40 P2 Pt2 I6'
_shelx_space_group_comment
;
The symmetry employed for this shelxl refinement is uniquely defined
by the following loop, which should always be used as a source of
symmetry information in preference to the above space-group names.
They are only intended as comments.
;
_reflns_odcompleteness_completeness 99.90
_reflns_odcompleteness_iscentric 1
_reflns_odcompleteness_theta 28.98
_olex2_refinement_description
;
1. Others
 Fixed Uiso: H21(0.018) H20(0.017) H14(0.021) H22(0.02) H4(0.021) H2(0.019)
 H24(0.016) H3(0.022) H5(0.019) H23(0.019) H18(0.026) H15(0.025) H11(0.027)
 H17(0.032) H6(0.018) H10(0.023) H16(0.027) H12(0.02) H9(0.021) H8(0.018)
 Fixed X: H21(0.4281) H20(0.3765) H14(0.1317) H22(0.4246) H4(0.6845) H2(0.533)
 H24(0.3227) H3(0.6877) H5(0.5276) H23(0.3678) H18(0.2757) H15(0.0044)
 H11(0.0427) H17(0.1477) H6(0.3735) H10(0.1596) H16(0.0161) H12(0.1077)
 H9(0.3445) H8(0.4105)
 Fixed Y: H21(0.1473) H20(0.2084) H14(0.2892) H22(0.24) H4(0.3999) H2(0.3109)
 H24(0.4577) H3(0.3184) H5(0.4727) H23(0.3931) H18(0.3131) H15(0.1905)
 H11(0.6167) H17(0.2127) H6(0.4701) H10(0.7415) H16(0.1483) H12(0.4669)
 H9(0.7176) H8(0.5676)
 Fixed Z: H21(-0.1402) H20(-0.0068) H14(-0.0724) H22(-0.2763) H4(0.3657)
 H2(0.088) H24(-0.1461) H3(0.2241) H5(0.3737) H23(-0.2822) H18(0.2236) H15(-
 0.0401) H11(-0.0725) H17(0.2546) H6(0.2374) H10(-0.0314) H16(0.1226) H12(-
 0.0377) H9(0.0392) H8(0.0735)
;
_olex2_submission_special_instructions 'No special instructions were received'

loop_
_space_group_symop_operation_xyz
'x, y, z'
'-x+1/2, y+1/2, -z+1/2'
'-x, -y, -z'
'x-1/2, -y-1/2, z-1/2'

loop_
_atom_site_label
_atom_site_type_symbol
_atom_site_fract_x
_atom_site_fract_y
_atom_site_fract_z
_atom_site_U_iso_or_equiv
_atom_site_adp_type
_atom_site_occupancy
_atom_site_site_symmetry_order
_atom_site_calc_flag
_atom_site_refinement_flags_posn
Pt1 Pt 0.90367(2) 0.49245(2) 0.58179(2) 0.01196(3) Uani 1 1 d .
I1 I 0.90304(2) 0.56606(2) 0.41087(2) 0.01446(4) Uani 1 1 d .
I2 I 0.71044(2) 0.55586(2) 0.56326(2) 0.01780(4) Uani 1 1 d .
I3 I 0.91673(2) 0.41928(2) 0.75500(2) 0.02501(5) Uani 1 1 d .
P1 P 0.31635(5) 0.38580(5) 0.04586(5) 0.01041(12) Uani 1 1 d .
C13 C 0.21759(19) 0.31078(19) 0.07311(19) 0.0130(5) Uani 1 1 d .
C21 C 0.4065(2) 0.20903(19) -0.14126(19) 0.0153(5) Uani 1 1 d .
H21 H 0.4281 0.1473 -0.1402 0.018 Uiso 1 1 calc R
C20 C 0.37663(19) 0.24580(19) -0.06101(19) 0.0141(5) Uani 1 1 d .
H20 H 0.3765 0.2084 -0.0068 0.017 Uiso 1 1 calc R
C14 C 0.1352(2) 0.2738(2) -0.0069(2) 0.0172(5) Uani 1 1 d .
H14 H 0.1317 0.2892 -0.0724 0.021 Uiso 1 1 calc R
C19 C 0.34671(19) 0.33945(18) -0.06216(18) 0.0109(5) Uani 1 1 d .
C22 C 0.4041(2) 0.2647(2) -0.22294(19) 0.0164(5) Uani 1 1 d .
H22 H 0.4246 0.2400 -0.2763 0.020 Uiso 1 1 calc R
C4 C 0.6225(2) 0.3969(2) 0.3115(2) 0.0175(6) Uani 1 1 d .
H4 H 0.6845 0.3999 0.3657 0.021 Uiso 1 1 calc R
C2 C 0.5319(2) 0.34392(19) 0.1449(2) 0.0154(5) Uani 1 1 d .
H2 H 0.5330 0.3109 0.0880 0.019 Uiso 1 1 calc R
C24 C 0.34322(19) 0.39571(19) -0.14505(19) 0.0135(5) Uani 1 1 d .
H24 H 0.3227 0.4577 -0.1461 0.016 Uiso 1 1 calc R
C3 C 0.6245(2) 0.3483(2) 0.2266(2) 0.0182(6) Uani 1 1 d .
H3 H 0.6877 0.3184 0.2241 0.022 Uiso 1 1 calc R
C5 C 0.5287(2) 0.44119(19) 0.31594(19) 0.0161(5) Uani 1 1 d .
H5 H 0.5276 0.4727 0.3737 0.019 Uiso 1 1 calc R
C23 C 0.3712(2) 0.3571(2) -0.22610(19) 0.0158(5) Uani 1 1 d .
H23 H 0.3678 0.3931 -0.2822 0.019 Uiso 1 1 calc R
C18 C 0.2218(2) 0.2880(2) 0.1706(2) 0.0219(6) Uani 1 1 d .
H18 H 0.2757 0.3131 0.2236 0.026 Uiso 1 1 calc R
C15 C 0.0597(2) 0.2144(2) 0.0126(2) 0.0211(6) Uani 1 1 d .
H15 H 0.0044 0.1905 -0.0401 0.025 Uiso 1 1 calc R
C11 C 0.1163(2) 0.6067(2) -0.0426(2) 0.0221(6) Uani 1 1 d .
H11 H 0.0427 0.6167 -0.0725 0.027 Uiso 1 1 calc R
C17 C 0.1453(2) 0.2276(2) 0.1892(2) 0.0268(7) Uani 1 1 d .
H17 H 0.1477 0.2127 0.2546 0.032 Uiso 1 1 calc R
C6 C 0.4359(2) 0.43899(19) 0.23478(19) 0.0147(5) Uani 1 1 d .
H6 H 0.3735 0.4701 0.2374 0.018 Uiso 1 1 calc R
C10 C 0.1865(2) 0.6814(2) -0.0187(2) 0.0189(6) Uani 1 1 d .
H10 H 0.1596 0.7415 -0.0314 0.023 Uiso 1 1 calc R
C16 C 0.0658(2) 0.1901(2) 0.1103(2) 0.0225(6) Uani 1 1 d .
H16 H 0.0161 0.1483 0.1226 0.027 Uiso 1 1 calc R
C12 C 0.1551(2) 0.5171(2) -0.0222(2) 0.0168(5) Uani 1 1 d .
H12 H 0.1077 0.4669 -0.0377 0.020 Uiso 1 1 calc R
C9 C 0.2974(2) 0.6673(2) 0.02429(19) 0.0171(5) Uani 1 1 d .
H9 H 0.3445 0.7176 0.0392 0.021 Uiso 1 1 calc R
C1 C 0.43781(19) 0.38930(18) 0.14911(18) 0.0122(5) Uani 1 1 d .
C7 C 0.2657(2) 0.50246(17) 0.02169(18) 0.0118(5) Uani 1 1 d .
C8 C 0.3367(2) 0.5776(2) 0.04459(19) 0.0153(5) Uani 1 1 d .
H8 H 0.4105 0.5676 0.0735 0.018 Uiso 1 1 calc R

loop_
_atom_site_aniso_label
_atom_site_aniso_U_11
_atom_site_aniso_U_22
_atom_site_aniso_U_33
_atom_site_aniso_U_23
_atom_site_aniso_U_13
_atom_site_aniso_U_12
Pt1 0.01039(5) 0.01162(5) 0.01306(5) -0.00122(3) 0.00210(3) -0.00123(4)
I1 0.01125(7) 0.01464(9) 0.01621(8) 0.00284(6) 0.00193(6) 0.00174(6)
I2 0.01348(8) 0.02080(10) 0.02000(9) -0.00238(7) 0.00620(6) 0.00252(7)
I3 0.02300(9) 0.03451(12) 0.01601(9) 0.00576(8) 0.00323(7) -0.00530(8)
P1 0.0088(3) 0.0112(3) 0.0113(3) 0.0012(2) 0.0030(2) 0.0008(2)
C13 0.0110(11) 0.0121(13) 0.0177(12) 0.0037(10) 0.0070(9) 0.0033(10)
C21 0.0153(12) 0.0124(13) 0.0174(12) -0.0037(10) 0.0037(10) 0.0002(10)
C20 0.0130(11) 0.0156(13) 0.0136(12) 0.0032(10) 0.0036(9) 0.0024(10)
C14 0.0181(12) 0.0180(14) 0.0175(13) -0.0053(10) 0.0084(10) -0.0028(11)
C19 0.0084(10) 0.0126(12) 0.0117(11) -0.0011(9) 0.0031(9) -0.0007(9)
C22 0.0133(11) 0.0207(14) 0.0157(12) -0.0039(10) 0.0051(10) -0.0010(11)
C4 0.0141(12) 0.0186(14) 0.0163(13) 0.0044(10) -0.0014(10) -0.0034(11)
C2 0.0143(12) 0.0140(13) 0.0181(13) 0.0008(10) 0.0048(10) 0.0005(10)
C24 0.0112(11) 0.0119(13) 0.0168(12) 0.0013(10) 0.0029(9) -0.0006(10)
C3 0.0099(11) 0.0207(15) 0.0228(14) 0.0018(11) 0.0027(10) 0.0030(11)
C5 0.0184(12) 0.0159(14) 0.0137(12) 0.0014(10) 0.0044(10) -0.0027(11)
C23 0.0176(12) 0.0182(14) 0.0123(12) 0.0029(10) 0.0055(10) -0.0017(11)
C18 0.0139(12) 0.0323(17) 0.0180(13) 0.0091(12) 0.0020(10) -0.0014(12)
C15 0.0170(12) 0.0174(15) 0.0325(16) -0.0113(12) 0.0129(11) -0.0060(11)
C11 0.0170(13) 0.0178(15) 0.0280(15) 0.0009(12) 0.0008(11) 0.0043(11)
C17 0.0195(14) 0.0342(19) 0.0288(16) 0.0160(14) 0.0104(12) 0.0004(13)
C6 0.0133(11) 0.0151(13) 0.0159(12) 0.0008(10) 0.0044(9) 0.0010(10)
C10 0.0227(13) 0.0119(13) 0.0217(14) 0.0011(10) 0.0057(11) 0.0059(11)
C16 0.0188(13) 0.0150(14) 0.0402(17) 0.0036(12) 0.0188(12) 0.0009(11)
C12 0.0126(12) 0.0147(13) 0.0214(13) 0.0000(10) 0.0021(10) -0.0010(10)
C9 0.0194(13) 0.0155(14) 0.0166(13) -0.0006(10) 0.0055(10) -0.0027(11)
C1 0.0123(11) 0.0125(13) 0.0120(11) 0.0018(9) 0.0036(9) 0.0001(10)
C7 0.0144(11) 0.0104(12) 0.0108(11) 0.0014(9) 0.0042(9) 0.0018(9)
C8 0.0119(11) 0.0179(14) 0.0169(12) 0.0021(10) 0.0057(9) -0.0021(10)

loop_
_atom_type_symbol
_atom_type_description
_atom_type_scat_dispersion_real
_atom_type_scat_dispersion_imag
_atom_type_scat_source
C C 0.0033 0.0016 'International Tables Vol C Tables 4.2.6.8 and 6.1.1.4'
H H 0.0000 0.0000 'International Tables Vol C Tables 4.2.6.8 and 6.1.1.4'
I I -0.4742 1.8119 'International Tables Vol C Tables 4.2.6.8 and 6.1.1.4'
P P 0.1023 0.0942 'International Tables Vol C Tables 4.2.6.8 and 6.1.1.4'
Pt Pt -1.7033 8.3905 'International Tables Vol C Tables 4.2.6.8 and 6.1.1.4'

loop_
_geom_angle_atom_site_label_1
_geom_angle_atom_site_label_2
_geom_angle_atom_site_label_3
_geom_angle
_geom_angle_site_symmetry_1
_geom_angle_site_symmetry_3
I1 Pt1 I1 85.347(6) 3_766 .
I2 Pt1 I1 90.869(6) . .
I2 Pt1 I1 176.216(7) . 3_766
I2 Pt1 I3 92.241(7) . .
I3 Pt1 I1 91.541(7) . 3_766
I3 Pt1 I1 176.617(7) . .
Pt1 I1 Pt1 94.652(6) 3_766 .
C13 P1 C19 107.11(12) . .
C13 P1 C1 110.69(12) . .
C13 P1 C7 111.26(12) . .
C19 P1 C1 109.62(11) . .
C19 P1 C7 110.17(12) . .
C1 P1 C7 107.99(12) . .
C14 C13 P1 118.6(2) . .
C18 C13 P1 121.5(2) . .
C18 C13 C14 119.9(2) . .
C20 C21 H21 120.1 . .
C22 C21 H21 120.1 . .
C22 C21 C20 119.8(3) . .
C21 C20 H20 120.1 . .
C21 C20 C19 119.7(2) . .
C19 C20 H20 120.1 . .
C13 C14 H14 120.3 . .
C15 C14 C13 119.5(3) . .
C15 C14 H14 120.3 . .
C20 C19 P1 118.32(19) . .
C20 C19 C24 120.6(2) . .
C24 C19 P1 121.1(2) . .
C21 C22 H22 119.6 . .
C21 C22 C23 120.8(2) . .
C23 C22 H22 119.6 . .
C3 C4 H4 119.9 . .
C5 C4 H4 119.9 . .
C5 C4 C3 120.3(2) . .
C3 C2 H2 120.2 . .
C1 C2 H2 120.2 . .
C1 C2 C3 119.6(3) . .
C19 C24 H24 120.5 . .
C23 C24 C19 118.9(2) . .
C23 C24 H24 120.5 . .
C4 C3 C2 120.1(3) . .
C4 C3 H3 119.9 . .
C2 C3 H3 119.9 . .
C4 C5 H5 119.7 . .
C4 C5 C6 120.6(3) . .
C6 C5 H5 119.7 . .
C22 C23 C24 120.1(2) . .
C22 C23 H23 120.0 . .
C24 C23 H23 120.0 . .
C13 C18 H18 120.0 . .
C13 C18 C17 120.1(3) . .
C17 C18 H18 120.0 . .
C14 C15 H15 119.8 . .
C14 C15 C16 120.4(3) . .
C16 C15 H15 119.8 . .
C10 C11 H11 119.9 . .
C10 C11 C12 120.3(2) . .
C12 C11 H11 119.9 . .
C18 C17 H17 120.1 . .
C16 C17 C18 119.8(3) . .
C16 C17 H17 120.1 . .
C5 C6 H6 120.5 . .
C5 C6 C1 119.1(2) . .
C1 C6 H6 120.5 . .
C11 C10 H10 119.8 . .
C11 C10 C9 120.4(3) . .
C9 C10 H10 119.8 . .
C15 C16 H16 119.8 . .
C17 C16 C15 120.3(3) . .
C17 C16 H16 119.8 . .
C11 C12 H12 120.2 . .
C11 C12 C7 119.6(3) . .
C7 C12 H12 120.2 . .
C10 C9 H9 120.3 . .
C8 C9 C10 119.5(3) . .
C8 C9 H9 120.3 . .
C2 C1 P1 121.3(2) . .
C2 C1 C6 120.3(2) . .
C6 C1 P1 118.36(19) . .
C12 C7 P1 119.5(2) . .
C8 C7 P1 120.30(19) . .
C8 C7 C12 120.2(2) . .
C9 C8 C7 120.0(2) . .
C9 C8 H8 120.0 . .
C7 C8 H8 120.0 . .

loop_
_geom_bond_atom_site_label_1
_geom_bond_atom_site_label_2
_geom_bond_distance
_geom_bond_site_symmetry_2
Pt1 I1 2.6109(2) .
Pt1 I1 2.60205(19) 3_766
Pt1 I2 2.5930(2) .
Pt1 I3 2.6004(2) .
I1 Pt1 2.60196(19) 3_766
P1 C13 1.791(3) .
P1 C19 1.793(3) .
P1 C1 1.798(2) .
P1 C7 1.799(3) .
C13 C14 1.406(4) .
C13 C18 1.387(4) .
C21 H21 0.9300 .
C21 C20 1.391(4) .
C21 C22 1.388(4) .
C20 H20 0.9300 .
C20 C19 1.402(4) .
C14 H14 0.9300 .
C14 C15 1.380(4) .
C19 C24 1.404(3) .
C22 H22 0.9300 .
C22 C23 1.394(4) .
C4 H4 0.9300 .
C4 C3 1.384(4) .
C4 C5 1.383(4) .
C2 H2 0.9300 .
C2 C3 1.395(3) .
C2 C1 1.393(4) .
C24 H24 0.9300 .
C24 C23 1.399(4) .
C3 H3 0.9300 .
C5 H5 0.9300 .
C5 C6 1.391(3) .
C23 H23 0.9300 .
C18 H18 0.9300 .
C18 C17 1.394(4) .
C15 H15 0.9300 .
C15 C16 1.390(4) .
C11 H11 0.9300 .
C11 C10 1.384(4) .
C11 C12 1.384(4) .
C17 H17 0.9300 .
C17 C16 1.381(4) .
C6 H6 0.9300 .
C6 C1 1.401(4) .
C10 H10 0.9300 .
C10 C9 1.396(4) .
C16 H16 0.9300 .
C12 H12 0.9300 .
C12 C7 1.396(3) .
C9 H9 0.9300 .
C9 C8 1.387(4) .
C7 C8 1.393(4) .
C8 H8 0.9300 .
